data_4512641
loop_
_publ_author_name
'Samarasekere, Pradeep'
'Wang, Xiqu'
'Kaveevivitchai, Watchareeya'
'Jacobson, Allan J.'

_publ_section_title
;
 Reactions of Rare Earth Hydrated Nitrates and Oxides with Formamide:
 Relevant to Recycling Rare Earth Metals
;
_journal_issue 3
_journal_name_full 'Crystal Growth &amp; Design'
_journal_page_first 1119
_journal_paper_doi 10.1021/cg501421u
_journal_volume 15
_journal_year 2015
_chemical_formula_sum 'C5 H9 N2 O8 Tm'
_chemical_formula_weight 394.07
_chemical_name_systematic
;
 ?
;
_space_group_IT_number 20
_symmetry_cell_setting orthorhombic
_symmetry_space_group_name_Hall 'C 2c 2'
_symmetry_space_group_name_H-M 'C 2 2 21'
_atom_sites_solution_hydrogens geom
_atom_sites_solution_primary direct
_atom_sites_solution_secondary difmap
_audit_creation_method SHELXL-97
_cell_angle_alpha 90.00
_cell_angle_beta 90.00
_cell_angle_gamma 90.00
_cell_formula_units_Z 4
_cell_length_a 6.6375(4)
_cell_length_b 18.2953(10)
_cell_length_c 8.4058(5)
_cell_measurement_temperature 296(2)
_cell_volume 1020.76(10)
_computing_structure_refinement 'SHELXL-97 (Sheldrick, 1997)'
_diffrn_ambient_temperature 296(2)
_diffrn_measured_fraction_theta_full 0.998
_diffrn_measured_fraction_theta_max 0.961
_diffrn_measurement_device_type 'Bruker ApexII'
_diffrn_measurement_method 'narrow frame'
_diffrn_radiation_monochromator graphite
_diffrn_radiation_source 'fine-focus sealed tube'
_diffrn_radiation_type MoK\a
_diffrn_radiation_wavelength 0.71073
_diffrn_reflns_av_R_equivalents 0.0364
_diffrn_reflns_av_sigmaI/netI 0.0239
_diffrn_reflns_limit_h_max 8
_diffrn_reflns_limit_h_min -6
_diffrn_reflns_limit_k_max 20
_diffrn_reflns_limit_k_min -24
_diffrn_reflns_limit_l_max 11
_diffrn_reflns_limit_l_min -11
_diffrn_reflns_number 3290
_diffrn_reflns_theta_full 25.50
_diffrn_reflns_theta_max 28.87
_diffrn_reflns_theta_min 2.23
_exptl_absorpt_coefficient_mu 8.724
_exptl_absorpt_correction_T_max 0.5073
_exptl_absorpt_correction_T_min 0.1794
_exptl_absorpt_correction_type psi-scan
_exptl_absorpt_process_details 'Bruker XPREP 2008/2'
_exptl_crystal_colour 'Pale Yellow'
_exptl_crystal_density_diffrn 2.564
_exptl_crystal_density_method 'not measured'
_exptl_crystal_description Prism
_exptl_crystal_F_000 744
_exptl_crystal_size_max 0.30
_exptl_crystal_size_mid 0.10
_exptl_crystal_size_min 0.09
_refine_diff_density_max 0.469
_refine_diff_density_min -2.779
_refine_diff_density_rms 0.253
_refine_ls_abs_structure_details 'Flack H D (1983), Acta Cryst. A39, 876-881'
_refine_ls_abs_structure_Flack 0.00(2)
_refine_ls_extinction_method none
_refine_ls_goodness_of_fit_ref 1.203
_refine_ls_hydrogen_treatment mixed
_refine_ls_matrix_type full
_refine_ls_number_parameters 75
_refine_ls_number_reflns 1265
_refine_ls_number_restraints 0
_refine_ls_restrained_S_all 1.203
_refine_ls_R_factor_all 0.0206
_refine_ls_R_factor_gt 0.0204
_refine_ls_shift/su_max 0.000
_refine_ls_shift/su_mean 0.000
_refine_ls_structure_factor_coef Fsqd
_refine_ls_weighting_details 'calc w=1/[\s^2^(Fo^2^)+(0.0230P)^2^+4.5894P] where P=(Fo^2^+2Fc^2^)/3'
_refine_ls_weighting_scheme calc
_refine_ls_wR_factor_gt 0.0494
_refine_ls_wR_factor_ref 0.0495
_reflns_number_gt 1256
_reflns_number_total 1265
_reflns_threshold_expression >2sigma(I)
_cod_data_source_file cg501421u_si_002.cif
_cod_data_source_block 12Tm
_cod_depositor_comments
;
The following automatic conversions were performed:

'_symmetry_cell_setting' value 'Orthorhombic' changed to
'orthorhombic' according to
/usr/data/users/saulius/crontab/automatic-downloads/rss-feeds/ACS/lib/dictionaries/cif_core.dic
dictionary named 'cif_core.dic' version 2.4.2 from 2011-04-26.

Automatic conversion script
Id: cif_fix_values 3008 2015-01-20 13:52:24Z robertas 

 Adding full bibliography for 4512639--4512651.cif.
;
_cod_original_sg_symbol_H-M C222(1)
_cod_database_code 4512641

loop_
_symmetry_equiv_pos_as_xyz
'x, y, z'
'-x, -y, z+1/2'
'-x, y, -z+1/2'
'x, -y, -z'
'x+1/2, y+1/2, z'
'-x+1/2, -y+1/2, z+1/2'
'-x+1/2, y+1/2, -z+1/2'
'x+1/2, -y+1/2, -z'

loop_
_atom_site_label
_atom_site_type_symbol
_atom_site_fract_x
_atom_site_fract_y
_atom_site_fract_z
_atom_site_U_iso_or_equiv
_atom_site_adp_type
_atom_site_occupancy
_atom_site_symmetry_multiplicity
_atom_site_calc_flag
_atom_site_refinement_flags
Tm1 Tm 0.0000 0.142815(9) 0.2500 0.00890(8) Uani 1 2 d S
O3 O 0.0147(10) 0.05000(18) 0.4292(4) 0.0264(7) Uani 1 1 d .
O2 O 0.3352(5) 0.09485(17) 0.2275(6) 0.0193(9) Uani 1 1 d .
O1 O 0.1795(5) 0.24207(18) 0.1531(4) 0.0194(7) Uani 1 1 d .
O4 O 0.1739(6) 0.18347(18) 0.4809(4) 0.0217(7) Uani 1 1 d .
C1 C 0.5000 0.1260(3) 0.2500 0.0197(10) Uani 1 2 d S
H1 H 0.5000 0.1769 0.2500 0.024 Uiso 1 2 calc SR
C2 C 0.2645(9) 0.2563(3) 0.0238(6) 0.0175(11) Uani 1 1 d .
H2 H 0.2829 0.2177 -0.0465 0.021 Uiso 1 1 calc R
C3 C -0.0757(11) 0.0000 0.5000 0.0188(12) Uani 1 2 d S
H3 H -0.2158 0.0000 0.5000 0.023 Uiso 1 2 calc SR
C4 C 0.0000 0.4047(3) 0.2500 0.0257(11) Uani 1 2 d S
H4 H 0.0000 0.3539 0.2500 0.031 Uiso 1 2 calc SR
N3 N 0.1379(8) 0.4380(3) 0.1673(6) 0.0329(11) Uani 1 1 d .
H3A H 0.1416 0.4850 0.1651 0.039 Uiso 1 1 calc R
H3B H 0.2253 0.4131 0.1148 0.039 Uiso 1 1 calc R

loop_
_atom_site_aniso_label
_atom_site_aniso_U_11
_atom_site_aniso_U_22
_atom_site_aniso_U_33
_atom_site_aniso_U_23
_atom_site_aniso_U_13
_atom_site_aniso_U_12
Tm1 0.00936(11) 0.00736(10) 0.00997(12) 0.000 -0.00079(16) 0.000
O3 0.0248(19) 0.0234(14) 0.0311(16) 0.0164(12) -0.004(2) -0.003(2)
O2 0.0135(14) 0.0179(12) 0.027(3) -0.0003(14) -0.0009(14) 0.0004(10)
O1 0.0221(17) 0.0189(15) 0.0172(16) 0.0057(12) 0.0055(13) -0.0039(13)
O4 0.0288(18) 0.0175(14) 0.0188(17) -0.0035(12) -0.0110(14) -0.0023(13)
C1 0.014(2) 0.016(2) 0.028(3) 0.000 -0.003(5) 0.000
C2 0.023(2) 0.014(2) 0.016(3) -0.001(2) 0.005(2) -0.0015(18)
C3 0.020(3) 0.014(3) 0.022(3) 0.006(2) 0.000 0.000
C4 0.030(3) 0.016(2) 0.031(3) 0.000 -0.003(6) 0.000
N3 0.034(2) 0.028(2) 0.038(3) -0.007(2) 0.016(2) 0.000(2)

loop_
_atom_type_symbol
_atom_type_description
_atom_type_scat_dispersion_real
_atom_type_scat_dispersion_imag
_atom_type_scat_source
C C 0.0033 0.0016 'International Tables Vol C Tables 4.2.6.8 and 6.1.1.4'
H H 0.0000 0.0000 'International Tables Vol C Tables 4.2.6.8 and 6.1.1.4'
N N 0.0061 0.0033 'International Tables Vol C Tables 4.2.6.8 and 6.1.1.4'
O O 0.0106 0.0060 'International Tables Vol C Tables 4.2.6.8 and 6.1.1.4'
Tm Tm -0.3139 5.2483 'International Tables Vol C Tables 4.2.6.8 and 6.1.1.4'

loop_
_geom_angle_atom_site_label_1
_geom_angle_atom_site_label_2
_geom_angle_atom_site_label_3
_geom_angle
_geom_angle_site_symmetry_1
_geom_angle_site_symmetry_3
O3 Tm1 O3 83.28(19) 3 .
O3 Tm1 O1 142.74(18) 3 3
O3 Tm1 O1 111.98(15) . 3
O3 Tm1 O1 111.98(15) 3 .
O3 Tm1 O1 142.74(18) . .
O1 Tm1 O1 76.94(17) 3 .
O3 Tm1 O4 142.74(16) 3 .
O3 Tm1 O4 70.84(14) . .
O1 Tm1 O4 73.61(12) 3 .
O1 Tm1 O4 78.01(12) . .
O3 Tm1 O4 70.84(14) 3 3
O3 Tm1 O4 142.74(16) . 3
O1 Tm1 O4 78.01(12) 3 3
O1 Tm1 O4 73.61(12) . 3
O4 Tm1 O4 143.53(17) . 3
O3 Tm1 O2 74.88(19) 3 3
O3 Tm1 O2 73.39(19) . 3
O1 Tm1 O2 77.43(12) 3 3
O1 Tm1 O2 142.22(12) . 3
O4 Tm1 O2 120.03(15) . 3
O4 Tm1 O2 74.25(14) 3 3
O3 Tm1 O2 73.39(19) 3 .
O3 Tm1 O2 74.88(19) . .
O1 Tm1 O2 142.22(12) 3 .
O1 Tm1 O2 77.43(12) . .
O4 Tm1 O2 74.25(14) . .
O4 Tm1 O2 120.03(15) 3 .
O2 Tm1 O2 137.09(15) 3 .
C3 O3 Tm1 147.7(5) . .
C1 O2 Tm1 129.3(3) . .
C2 O1 Tm1 134.4(3) . .
C2 O4 Tm1 133.0(3) 6 .
O2 C1 O2 125.6(5) . 3_655
O4 C2 O1 126.3(4) 6_554 .
O3 C3 O3 122.4(8) . 4_556
N3 C4 N3 124.1(6) 3 .

loop_
_geom_bond_atom_site_label_1
_geom_bond_atom_site_label_2
_geom_bond_distance
_geom_bond_site_symmetry_2
Tm1 O3 2.272(3) 3
Tm1 O3 2.272(3) .
Tm1 O1 2.319(3) 3
Tm1 O1 2.319(3) .
Tm1 O4 2.377(3) .
Tm1 O4 2.377(3) 3
Tm1 O2 2.399(3) 3
Tm1 O2 2.399(3) .
O3 C3 1.245(5) .
O2 C1 1.248(4) .
O1 C2 1.253(7) .
O4 C2 1.229(6) 6
C1 O2 1.248(4) 3_655
C2 O4 1.229(6) 6_554
C3 O3 1.245(5) 4_556
C4 N3 1.301(5) 3
C4 N3 1.301(5) .
